data_7017318
loop_
_publ_author_name
'Bozic-Weber, Biljana'
'Constable, Edwin C.'
'Housecroft, Catherine E.'
'Kopecky, Peter'
'Neuburger, Markus'
'Zampese, Jennifer A.'

_publ_section_title
;
 The intramolecular aryl embrace: from light emission to light absorption.
;
_journal_issue 46
_journal_name_full 'Dalton transactions (Cambridge, England : 2003)'
_journal_page_first 12584
_journal_page_last 12594
_journal_paper_doi 10.1039/c1dt11052g
_journal_volume 40
_journal_year 2011
_chemical_formula_moiety 'C28 H20 Cu N4 O2, F6 P'
_chemical_formula_sum 'C28 H20 Cu F6 N4 O2 P'
_chemical_formula_weight 653.00
_space_group_IT_number 13
_symmetry_cell_setting monoclinic
_symmetry_space_group_name_Hall '-P 2yc'
_symmetry_space_group_name_H-M 'P 1 2/c 1'
_atom_sites_solution_hydrogens geom
_atom_sites_solution_primary direct
_audit_creation_date 09-05-06
_audit_creation_method CRYSTALS_ver_12.86
_cell_angle_alpha 90
_cell_angle_beta 107.915(2)
_cell_angle_gamma 90
_cell_formula_units_Z 2
_cell_length_a 11.6298(5)
_cell_length_b 8.6881(3)
_cell_length_c 13.7113(6)
_cell_measurement_reflns_used 9331
_cell_measurement_temperature 123
_cell_measurement_theta_max 41
_cell_measurement_theta_min 4
_cell_volume 1318.23(9)
_computing_cell_refinement 'Apex2 (Bruker AXS, 2006)'
_computing_data_collection 'Apex2 (Bruker AXS, 2006)'
_computing_data_reduction 'Apex2 (Bruker AXS, 2006)'
_computing_molecular_graphics 'CAMERON (Watkin et al., 1996)'
_computing_publication_material 'CRYSTALS (Betteridge et al., 2003)'
_computing_structure_refinement 'CRYSTALS (Betteridge et al., 2003)'
_computing_structure_solution 'SIR92 (Altomare et al., 1994)'
_diffrn_ambient_temperature 123
_diffrn_measured_fraction_theta_full 0.999
_diffrn_measured_fraction_theta_max 0.999
_diffrn_measurement_device 'Bruker Kappa Apex2'
_diffrn_measurement_device_type Area
_diffrn_measurement_method '\f & \w scans'
_diffrn_radiation_monochromator graphite
_diffrn_radiation_type 'Mo K\a'
_diffrn_radiation_wavelength 0.71073
_diffrn_reflns_av_R_equivalents 0.036
_diffrn_reflns_limit_h_max 22
_diffrn_reflns_limit_h_min -22
_diffrn_reflns_limit_k_max 16
_diffrn_reflns_limit_k_min -16
_diffrn_reflns_limit_l_max 26
_diffrn_reflns_limit_l_min -26
_diffrn_reflns_number 61626
_diffrn_reflns_theta_full 43.106
_diffrn_reflns_theta_max 43.106
_diffrn_reflns_theta_min 2.344
_diffrn_standards_number 0
_exptl_absorpt_coefficient_mu 0.967
_exptl_absorpt_correction_T_max 0.98
_exptl_absorpt_correction_T_min 0.89
_exptl_absorpt_correction_type multi-scan
_exptl_absorpt_process_details 'DENZO/SCALEPACK (Otwinowski & Minor, 1997)'
_exptl_crystal_colour red
_exptl_crystal_density_diffrn 1.645
_exptl_crystal_density_method 'not measured'
_exptl_crystal_description plate
_exptl_crystal_F_000 660
_exptl_crystal_size_max 0.21
_exptl_crystal_size_mid 0.12
_exptl_crystal_size_min 0.02
_refine_diff_density_max 0.65
_refine_diff_density_min -0.48
_refine_ls_extinction_method None
_refine_ls_goodness_of_fit_ref 0.9996
_refine_ls_hydrogen_treatment constr
_refine_ls_matrix_type full
_refine_ls_number_parameters 191
_refine_ls_number_reflns 8405
_refine_ls_number_restraints 0
_refine_ls_R_factor_all 0.0470
_refine_ls_R_factor_gt 0.0394
_refine_ls_shift/su_max 0.000670
_refine_ls_structure_factor_coef F
_refine_ls_weighting_details
;
Method, part 1, Chebychev polynomial, (Watkin, 1994, Prince, 1982)
[weight] = 1.0/[A~0~*T~0~(x)+A~1~*T~1~(x) ... +A~n-1~]*T~n-1~(x)]
where A~i~ are the Chebychev coefficients listed below and x= Fcalc/Fmax
Method = Robust Weighting (Prince, 1982)
W = [weight] * [1-(deltaF/6*sigmaF)^2^]^2^
A~i~ are:
0.809E-01 0.336E-01 -0.253E-01 -0.301E-01
;
_refine_ls_weighting_scheme calc
_refine_ls_wR_factor_all 0.0613
_refine_ls_wR_factor_gt 0.0354
_refine_ls_wR_factor_ref 0.0336
_reflns_limit_h_max 21
_reflns_limit_h_min -22
_reflns_limit_k_max 16
_reflns_limit_k_min 0
_reflns_limit_l_max 26
_reflns_limit_l_min 0
_reflns_number_gt 8892
_reflns_number_total 9825
_reflns_threshold_expression I>2.0\s(I)
_oxford_diffrn_Wilson_B_factor 1.35
_oxford_diffrn_Wilson_scale 79.49
_oxford_refine_ls_r_factor_ref 0.0364
_oxford_refine_ls_scale 0.11574(8)
_oxford_reflns_number_all 9814
_oxford_reflns_threshold_expression_ref I>3.0\s(I)
_oxford_structure_analysis_title 'ml7_123k_0m in P2/c'
_cod_data_source_file c1dt11052g.txt
_cod_data_source_block ml7_123k
_cod_depositor_comments
;
The following automatic conversions were performed:

'_symmetry_cell_setting' value 'Monoclinic' changed to 'monoclinic'
according to /home/saulius/struct/CIF-dictionaries/cif_core.dic
dictionary named 'cif_core.dic' version 2.4.1 from 2010-06-29.

Automatic conversion script
Id: cif_fix_values 1715 2011-07-08 13:25:40Z adriana 
;
_cod_original_sg_symbol_H-M 'P 2/c '
_cod_original_formula_sum 'C28 H20 Cu1 F6 N4 O2 P1'
_cod_database_code 7017318

loop_
_symmetry_equiv_pos_as_xyz
x,y,z
-x,-y,-z
-x,y,-z+1/2
x,-y,z+1/2

loop_
_atom_site_label
_atom_site_type_symbol
_atom_site_fract_x
_atom_site_fract_y
_atom_site_fract_z
_atom_site_U_iso_or_equiv
_atom_site_occupancy
_atom_site_adp_type
_atom_site_refinement_flags_posn
_atom_site_refinement_flags_adp
Cu1 Cu 0.5000 0.392746(14) 0.7500 0.0169 1.0000 Uani S T
N1 N 0.36251(6) 0.28536(7) 0.64755(5) 0.0178 1.0000 Uani . .
N2 N 0.47558(5) 0.54395(6) 0.62642(4) 0.0138 1.0000 Uani . .
C1 C 0.32206(8) 0.14149(9) 0.65184(7) 0.0244 1.0000 Uani . .
C2 C 0.22522(9) 0.07965(11) 0.57519(7) 0.0300 1.0000 Uani . .
C3 C 0.16482(9) 0.17147(13) 0.49314(7) 0.0317 1.0000 Uani . .
C4 C 0.20597(7) 0.32027(11) 0.48744(6) 0.0253 1.0000 Uani . .
C5 C 0.30733(6) 0.37227(8) 0.56447(5) 0.0170 1.0000 Uani . .
C6 C 0.36398(6) 0.52340(7) 0.55913(5) 0.0159 1.0000 Uani . .
C7 C 0.30676(7) 0.63526(9) 0.48765(6) 0.0225 1.0000 Uani . .
C8 C 0.36735(8) 0.77161(10) 0.48408(7) 0.0271 1.0000 Uani . .
C9 C 0.48272(7) 0.79260(9) 0.55112(6) 0.0240 1.0000 Uani . .
C10 C 0.53429(6) 0.67625(7) 0.62147(5) 0.0155 1.0000 Uani . .
C11 C 0.65761(6) 0.69205(7) 0.68916(5) 0.0156 1.0000 Uani . .
C12 C 0.74247(6) 0.59024(8) 0.74347(5) 0.0179 1.0000 Uani . .
C13 C 0.85136(7) 0.67602(9) 0.78589(6) 0.0224 1.0000 Uani . .
C14 C 0.82558(7) 0.82331(9) 0.75455(6) 0.0240 1.0000 Uani . .
O1 O 0.70739(5) 0.83679(6) 0.69547(5) 0.0207 1.0000 Uani . .
P2 P 1.0000 0.24205(3) 0.7500 0.0182 1.0000 Uani S T
F1 F 0.97945(6) 0.11105(7) 0.66359(5) 0.0320 1.0000 Uani . .
F2 F 0.97947(6) 0.37206(7) 0.66357(5) 0.0333 1.0000 Uani . .
F3 F 0.85787(5) 0.24110(7) 0.73551(5) 0.0300 1.0000 Uani . .
H11 H 0.3614 0.0830 0.7097 0.0304 1.0000 Uiso R .
H121 H 0.7302 0.4867 0.7481 0.0233 1.0000 Uiso R .
H71 H 0.2289 0.6200 0.4437 0.0266 1.0000 Uiso R .
H41 H 0.1671 0.3829 0.4305 0.0306 1.0000 Uiso R .
H31 H 0.0978 0.1325 0.4407 0.0393 1.0000 Uiso R .
H91 H 0.5249 0.8813 0.5519 0.0293 1.0000 Uiso R .
H141 H 0.8731 0.9101 0.7661 0.0291 1.0000 Uiso R .
H81 H 0.3327 0.8491 0.4384 0.0309 1.0000 Uiso R .
H131 H 0.9263 0.6403 0.8265 0.0279 1.0000 Uiso R .
H21 H 0.2009 -0.0207 0.5812 0.0386 1.0000 Uiso R .

loop_
_atom_site_aniso_label
_atom_site_aniso_U_11
_atom_site_aniso_U_22
_atom_site_aniso_U_33
_atom_site_aniso_U_23
_atom_site_aniso_U_13
_atom_site_aniso_U_12
Cu1 0.01781(5) 0.01564(4) 0.01518(4) 0.0000 0.00181(3) 0.0000
N1 0.0198(2) 0.01512(19) 0.0189(2) -0.00241(16) 0.00668(17) -0.00299(16)
N2 0.01383(17) 0.01385(17) 0.01317(16) -0.00076(14) 0.00350(14) -0.00038(14)
C1 0.0304(3) 0.0176(2) 0.0274(3) -0.0036(2) 0.0119(3) -0.0075(2)
C2 0.0377(4) 0.0261(3) 0.0300(3) -0.0103(3) 0.0161(3) -0.0178(3)
C3 0.0323(4) 0.0403(4) 0.0236(3) -0.0112(3) 0.0100(3) -0.0218(4)
C4 0.0219(3) 0.0352(4) 0.0175(2) -0.0046(2) 0.0041(2) -0.0121(3)
C5 0.0161(2) 0.0202(2) 0.0150(2) -0.00394(17) 0.00525(17) -0.00397(18)
C6 0.0148(2) 0.0176(2) 0.0143(2) -0.00111(17) 0.00311(16) -0.00030(17)
C7 0.0192(3) 0.0235(3) 0.0202(3) 0.0026(2) -0.0008(2) 0.0023(2)
C8 0.0262(3) 0.0219(3) 0.0270(3) 0.0078(2) -0.0013(3) 0.0037(2)
C9 0.0249(3) 0.0163(2) 0.0266(3) 0.0064(2) 0.0016(2) 0.0000(2)
C10 0.0161(2) 0.01285(19) 0.0166(2) 0.00052(16) 0.00394(17) -0.00024(16)
C11 0.0163(2) 0.01250(19) 0.0176(2) -0.00095(16) 0.00483(17) -0.00196(16)
C12 0.0167(2) 0.0172(2) 0.0187(2) 0.00074(18) 0.00389(18) -0.00081(18)
C13 0.0168(2) 0.0252(3) 0.0230(3) -0.0024(2) 0.0030(2) -0.0027(2)
C14 0.0204(3) 0.0222(3) 0.0284(3) -0.0062(2) 0.0057(2) -0.0068(2)
O1 0.0207(2) 0.01364(17) 0.0270(2) -0.00237(16) 0.00613(17) -0.00379(15)
P2 0.01435(8) 0.01366(8) 0.02342(10) 0.0000 0.00094(7) 0.0000
F1 0.0298(2) 0.0257(2) 0.0343(3) -0.0117(2) 0.0005(2) -0.00158(19)
F2 0.0310(3) 0.0267(2) 0.0360(3) 0.0121(2) 0.0009(2) -0.0055(2)
F3 0.01470(17) 0.0348(3) 0.0377(3) 0.0059(2) 0.00385(18) 0.00155(17)

loop_
_atom_type_symbol
_atom_type_scat_dispersion_real
_atom_type_scat_dispersion_imag
_atom_type_scat_Cromer_Mann_a1
_atom_type_scat_Cromer_Mann_b1
_atom_type_scat_Cromer_Mann_a2
_atom_type_scat_Cromer_Mann_b2
_atom_type_scat_Cromer_Mann_a3
_atom_type_scat_Cromer_Mann_b3
_atom_type_scat_Cromer_Mann_a4
_atom_type_scat_Cromer_Mann_b4
_atom_type_scat_Cromer_Mann_c
_atom_type_scat_source
C 0.0033 0.0016 2.3100 20.8439 1.0200 10.2075 1.5886 0.5687 0.8650 51.6512 0.2156 'International Tables Vol C 4.2.6.8 and 6.1.1.4'
H 0.0000 0.0000 0.4930 10.5109 0.3229 26.1257 0.1402 3.1424 0.0408 57.7998 0.0030 'International Tables Vol C 4.2.6.8 and 6.1.1.4'
N 0.0061 0.0033 12.2126 0.0057 3.1322 9.8933 2.0125 28.9975 1.1663 0.5826 -11.5290 'International Tables Vol C 4.2.6.8 and 6.1.1.4'
O 0.0106 0.0060 3.0485 13.2771 2.2868 5.7011 1.5463 0.3239 0.8670 32.9089 0.2508 'International Tables Vol C 4.2.6.8 and 6.1.1.4'
F 0.0171 0.0103 3.5392 10.2825 2.6412 4.2944 1.5170 0.2615 1.0243 26.1476 0.2776 'International Tables Vol C 4.2.6.8 and 6.1.1.4'
P 0.1023 0.0942 6.4345 1.9067 4.1791 27.1570 1.7800 0.5260 1.4908 68.1645 1.1149 'International Tables Vol C 4.2.6.8 and 6.1.1.4'
Cu 0.3201 1.2651 13.3380 3.5828 7.1676 0.2470 5.6158 11.3966 1.6735 64.8126 1.1910 'International Tables Vol C 4.2.6.8 and 6.1.1.4'

loop_
_geom_angle_atom_site_label_1
_geom_angle_site_symmetry_1
_geom_angle_atom_site_label_2
_geom_angle_atom_site_label_3
_geom_angle_site_symmetry_3
_geom_angle
_geom_angle_publ_flag
N2 3_656 Cu1 N1 3_656 81.05(2) yes
N2 3_656 Cu1 N1 . 137.70(2) yes
N1 3_656 Cu1 N1 . 124.53(4) yes
N2 3_656 Cu1 N2 . 102.26(3) yes
N1 3_656 Cu1 N2 . 137.70(2) yes
N1 . Cu1 N2 . 81.05(2) yes
Cu1 . N1 C1 . 128.10(5) yes
Cu1 . N1 C5 . 113.57(4) yes
C1 . N1 C5 . 118.33(6) yes
Cu1 . N2 C6 . 109.39(4) yes
Cu1 . N2 C10 . 129.10(4) yes
C6 . N2 C10 . 118.17(5) yes
N1 . C1 C2 . 122.66(8) yes
N1 . C1 H11 . 117.1 no
C2 . C1 H11 . 120.2 no
C1 . C2 C3 . 118.88(8) yes
C1 . C2 H21 . 119.6 no
C3 . C2 H21 . 121.5 no
C2 . C3 C4 . 119.04(7) yes
C2 . C3 H31 . 120.4 no
C4 . C3 H31 . 120.5 no
C3 . C4 C5 . 118.99(8) yes
C3 . C4 H41 . 119.8 no
C5 . C4 H41 . 121.2 no
C4 . C5 N1 . 121.92(7) yes
C4 . C5 C6 . 122.36(6) yes
N1 . C5 C6 . 115.69(5) yes
C5 . C6 N2 . 115.55(6) yes
C5 . C6 C7 . 121.94(6) yes
N2 . C6 C7 . 122.50(6) yes
C6 . C7 C8 . 118.82(6) yes
C6 . C7 H71 . 121.0 no
C8 . C7 H71 . 120.2 no
C7 . C8 C9 . 119.20(7) yes
C7 . C8 H81 . 121.8 no
C9 . C8 H81 . 119.0 no
C8 . C9 C10 . 119.00(7) yes
C8 . C9 H91 . 121.8 no
C10 . C9 H91 . 119.2 no
C9 . C10 N2 . 122.29(6) yes
C9 . C10 C11 . 120.07(6) yes
N2 . C10 C11 . 117.57(5) yes
C10 . C11 C12 . 133.85(6) yes
C10 . C11 O1 . 116.06(5) yes
C12 . C11 O1 . 109.80(6) yes
C11 . C12 C13 . 106.60(6) yes
C11 . C12 H121 . 124.9 no
C13 . C12 H121 . 128.4 no
C12 . C13 C14 . 106.36(6) yes
C12 . C13 H131 . 128.2 no
C14 . C13 H131 . 125.4 no
C13 . C14 O1 . 110.65(6) yes
C13 . C14 H141 . 131.1 no
O1 . C14 H141 . 118.2 no
C11 . O1 C14 . 106.59(6) yes
F1 3_756 P2 F3 3_756 89.49(3) yes
F1 3_756 P2 F2 3_756 89.97(4) yes
F3 3_756 P2 F2 3_756 89.92(3) yes
F1 3_756 P2 F1 . 89.81(5) yes
F3 3_756 P2 F1 . 90.09(3) yes
F2 3_756 P2 F1 . 179.78(4) yes
F1 3_756 P2 F2 . 179.78(4) yes
F3 3_756 P2 F2 . 90.50(3) yes
F2 3_756 P2 F2 . 90.25(5) yes
F1 . P2 F2 . 89.97(4) yes
F1 3_756 P2 F3 . 90.09(3) yes
F3 3_756 P2 F3 . 179.41(5) yes
F2 3_756 P2 F3 . 90.50(3) yes
F1 . P2 F3 . 89.49(3) yes
F2 . P2 F3 . 89.92(3) yes

loop_
_geom_bond_atom_site_label_1
_geom_bond_atom_site_label_2
_geom_bond_site_symmetry_2
_geom_bond_distance
_geom_bond_publ_flag
Cu1 N2 3_656 2.0932(5) yes
Cu1 N1 3_656 2.0046(6) yes
Cu1 N1 . 2.0046(6) yes
Cu1 N2 . 2.0932(5) yes
N1 C1 . 1.3432(9) yes
N1 C5 . 1.3527(9) yes
N2 C6 . 1.3531(8) yes
N2 C10 . 1.3492(8) yes
C1 C2 . 1.3906(12) yes
C1 H11 . 0.935 no
C2 C3 . 1.3817(16) yes
C2 H21 . 0.928 no
C3 C4 . 1.3891(13) yes
C3 H31 . 0.945 no
C4 C5 . 1.3940(9) yes
C4 H41 . 0.944 no
C5 C6 . 1.4809(9) yes
C6 C7 . 1.3952(10) yes
C7 C8 . 1.3869(12) yes
C7 H71 . 0.930 no
C8 C9 . 1.3855(11) yes
C8 H81 . 0.924 no
C9 C10 . 1.3986(9) yes
C9 H91 . 0.912 no
C10 C11 . 1.4554(9) yes
C11 C12 . 1.3634(9) yes
C11 O1 . 1.3759(8) yes
C12 C13 . 1.4298(10) yes
C12 H121 . 0.916 no
C13 C14 . 1.3538(12) yes
C13 H131 . 0.931 no
C14 O1 . 1.3690(10) yes
C14 H141 . 0.920 no
P2 F1 3_756 1.6069(6) yes
P2 F3 3_756 1.6031(5) yes
P2 F2 3_756 1.6010(6) yes
P2 F1 . 1.6069(6) yes
P2 F2 . 1.6010(6) yes
P2 F3 . 1.6031(5) yes
